data_7030402
loop_
_publ_author_name
'Xie, Qi-Wei'
'Wu, Shu-Qi'
'Shi, Wen-Bo'
'Liu, Cai-Ming'
'Cui, Ai-Li'
'Kou, Hui-Zhong'

_publ_section_title
;
 Heterodinuclear M(II)-Ln(III) single molecule magnets constructed from
 exchange-coupled single ion magnets.
;
_journal_issue 29
_journal_name_full 'Dalton transactions (Cambridge, England : 2003)'
_journal_page_first 11309
_journal_page_last 11316
_journal_paper_doi 10.1039/c4dt00740a
_journal_volume 43
_journal_year 2014
_chemical_formula_sum 'C67 H63 Co N2 O10 Y'
_chemical_formula_weight 1204.03
_chemical_name_systematic
; 
 ? 
;
_space_group_crystal_system triclinic
_space_group_IT_number 2
_space_group_name_Hall '-P 1'
_space_group_name_H-M_alt 'P -1'
_symmetry_space_group_name_Hall '-P 1'
_symmetry_space_group_name_H-M 'P -1'
_atom_sites_solution_hydrogens geom
_atom_sites_solution_primary direct
_atom_sites_solution_secondary difmap
_audit_creation_method SHELXL-97
_cell_angle_alpha 102.194(6)
_cell_angle_beta 92.759(5)
_cell_angle_gamma 107.234(5)
_cell_formula_units_Z 2
_cell_length_a 11.2773(13)
_cell_length_b 11.4817(11)
_cell_length_c 23.930(3)
_cell_measurement_reflns_used 10643
_cell_measurement_temperature 153(2)
_cell_measurement_theta_max 29.1270
_cell_measurement_theta_min 1.9051
_cell_volume 2872.2(6)
_computing_cell_refinement 'CrystalClear (Rigaku Inc., 2008)'
_computing_data_collection 'CrystalClear (Rigaku Inc., 2008)'
_computing_data_reduction 'CrystalClear (Rigaku Inc., 2008)'
_computing_structure_refinement 'SHELXL-97 (Sheldrick, 1997)'
_computing_structure_solution 'SHELXS-97 (Sheldrick, 1990)'
_diffrn_ambient_temperature 153(2)
_diffrn_detector_area_resol_mean 28.5714
_diffrn_measured_fraction_theta_full 0.977
_diffrn_measured_fraction_theta_max 0.977
_diffrn_measurement_device_type 'Saturn724+ (2x2 bin mode)'
_diffrn_measurement_method dtprofit.ref
_diffrn_radiation_monochromator graphite
_diffrn_radiation_source 'fine-focus sealed tube'
_diffrn_radiation_type MoK\a
_diffrn_radiation_wavelength 0.71073
_diffrn_reflns_av_R_equivalents 0.0343
_diffrn_reflns_av_sigmaI/netI 0.0595
_diffrn_reflns_limit_h_max 15
_diffrn_reflns_limit_h_min -15
_diffrn_reflns_limit_k_max 15
_diffrn_reflns_limit_k_min -15
_diffrn_reflns_limit_l_max 32
_diffrn_reflns_limit_l_min -32
_diffrn_reflns_number 34209
_diffrn_reflns_theta_full 29.13
_diffrn_reflns_theta_max 29.13
_diffrn_reflns_theta_min 1.91
_exptl_absorpt_coefficient_mu 1.357
_exptl_absorpt_correction_T_max 1.0000
_exptl_absorpt_correction_T_min 0.8469
_exptl_absorpt_correction_type multi-scan
_exptl_crystal_colour Red
_exptl_crystal_density_diffrn 1.392
_exptl_crystal_density_method 'not measured'
_exptl_crystal_description Prism
_exptl_crystal_F_000 1250
_exptl_crystal_size_max 0.3400
_exptl_crystal_size_mid 0.1400
_exptl_crystal_size_min 0.0800
_refine_diff_density_max 0.508
_refine_diff_density_min -1.115
_refine_diff_density_rms 0.140
_refine_ls_extinction_method none
_refine_ls_goodness_of_fit_ref 1.067
_refine_ls_hydrogen_treatment constr
_refine_ls_matrix_type full
_refine_ls_number_parameters 733
_refine_ls_number_reflns 15123
_refine_ls_number_restraints 0
_refine_ls_restrained_S_all 1.067
_refine_ls_R_factor_all 0.0630
_refine_ls_R_factor_gt 0.0512
_refine_ls_shift/su_max 0.001
_refine_ls_shift/su_mean 0.000
_refine_ls_structure_factor_coef Fsqd
_refine_ls_weighting_details 'calc w=1/[\s^2^(Fo^2^)+(0.0650P)^2^+0.6531P] where P=(Fo^2^+2Fc^2^)/3'
_refine_ls_weighting_scheme calc
_refine_ls_wR_factor_gt 0.1215
_refine_ls_wR_factor_ref 0.1350
_reflns_number_gt 12961
_reflns_number_total 15123
_reflns_threshold_expression >2sigma(I)
_cod_data_source_file c4dt00740a2.cif
_cod_data_source_block 2
_cod_depositor_comments
;
The following automatic conversions were performed:

'_exptl_absorpt_correction_type' value 'Multi-scan' changed to
'multi-scan' according to
/usr/data/users/saulius/crontab/automatic-downloads/rss-feeds/RSC/lib/dictionaries/cif_core.dic
dictionary named 'cif_core.dic' version 2.4.2 from 2011-04-26.

Automatic conversion script
Id: cif_fix_values 2281 2013-09-26 08:29:07Z andrius 

 Adding full bibliography for 7030401--7030404.cif.
;
_cod_original_cell_volume 2872.3(5)
_cod_database_code 7030402
_shelx_space_group_comment
;
The symmetry employed for this shelxl refinement is uniquely defined
by the following loop, which should always be used as a source of
symmetry information in preference to the above space-group names.
They are only intended as comments.
;

loop_
_symmetry_equiv_pos_as_xyz
'x, y, z'
'-x, -y, -z'

loop_
_atom_site_label
_atom_site_type_symbol
_atom_site_fract_x
_atom_site_fract_y
_atom_site_fract_z
_atom_site_U_iso_or_equiv
_atom_site_adp_type
_atom_site_occupancy
_atom_site_symmetry_multiplicity
_atom_site_calc_flag
_atom_site_refinement_flags
Y1 Y 0.32480(2) 0.73533(2) 0.281868(10) 0.01978(7) Uani 1 1 d .
Co2 Co 0.10030(3) 0.83034(3) 0.219056(13) 0.01917(8) Uani 1 1 d .
O5 O 0.25994(15) 0.90233(15) 0.27568(7) 0.0201(3) Uani 1 1 d .
O14 O 0.17977(16) 0.54440(16) 0.31358(8) 0.0254(4) Uani 1 1 d .
O10 O 0.34471(17) 0.55431(16) 0.22743(8) 0.0273(4) Uani 1 1 d .
O11 O 0.47826(16) 0.70205(17) 0.33641(8) 0.0255(4) Uani 1 1 d .
O7 O 0.10427(17) 0.97875(16) 0.18339(7) 0.0252(4) Uani 1 1 d .
O6 O 0.48207(16) 0.96024(17) 0.32651(8) 0.0265(4) Uani 1 1 d .
O13 O 0.12021(15) 0.67058(15) 0.24553(7) 0.0215(4) Uani 1 1 d .
O8 O 0.16569(18) 0.75584(17) 0.14743(8) 0.0271(4) Uani 1 1 d .
O9 O 0.44846(17) 0.79332(17) 0.21417(8) 0.0269(4) Uani 1 1 d .
O12 O 0.28858(16) 0.79584(17) 0.37684(8) 0.0255(4) Uani 1 1 d .
C4 C 0.0568(2) 0.4992(2) 0.28862(11) 0.0219(5) Uani 1 1 d .
N3 N 0.02037(19) 0.91982(19) 0.29173(9) 0.0216(4) Uani 1 1 d .
C14 C 0.2247(2) 1.0882(2) 0.33240(10) 0.0225(5) Uani 1 1 d .
C6 C 0.0290(2) 0.5704(2) 0.25142(10) 0.0212(5) Uani 1 1 d .
C20 C 0.2988(2) 1.0119(2) 0.31540(10) 0.0210(5) Uani 1 1 d .
C16 C 0.4041(3) 1.2452(2) 0.39529(11) 0.0299(6) Uani 1 1 d .
N4 N -0.09686(19) 0.7265(2) 0.19046(9) 0.0236(4) Uani 1 1 d .
C15 C 0.2796(3) 1.2036(2) 0.37247(11) 0.0275(6) Uani 1 1 d .
H15A H 0.2290 1.2552 0.3844 0.033 Uiso 1 1 calc R
C19 C 0.4226(2) 1.0501(2) 0.34292(11) 0.0237(5) Uani 1 1 d .
C28 C 0.1291(2) 0.9912(2) 0.13328(11) 0.0241(5) Uani 1 1 d .
C61 C 0.5697(2) 0.8216(3) 0.13812(12) 0.0266(5) Uani 1 1 d .
C30 C 0.1898(2) 0.7971(2) 0.10282(11) 0.0237(5) Uani 1 1 d .
C8 C -0.1810(2) 0.4241(2) 0.23129(12) 0.0287(6) Uani 1 1 d .
H8A H -0.2631 0.3984 0.2116 0.034 Uiso 1 1 calc R
C46 C 0.6322(2) 0.6957(2) 0.40510(12) 0.0254(5) Uani 1 1 d .
C60 C 0.4920(2) 0.7386(2) 0.17215(11) 0.0250(5) Uani 1 1 d .
C18 C 0.4751(3) 1.1647(2) 0.38098(11) 0.0287(6) Uani 1 1 d .
H18A H 0.5596 1.1890 0.3975 0.034 Uiso 1 1 calc R
C43 C 0.3291(2) 0.7783(2) 0.42371(11) 0.0255(5) Uani 1 1 d .
C12 C -0.1095(2) 0.8997(3) 0.26775(12) 0.0290(6) Uani 1 1 d .
H12A H -0.1091 0.9538 0.2405 0.035 Uiso 1 1 calc R
H12B H -0.1578 0.9233 0.2993 0.035 Uiso 1 1 calc R
C27 C 0.1040(2) 1.1010(2) 0.11586(11) 0.0249(5) Uani 1 1 d .
C13 C 0.0897(2) 1.0557(2) 0.30789(11) 0.0248(5) Uani 1 1 d .
H13A H 0.0461 1.0977 0.3367 0.030 Uiso 1 1 calc R
H13B H 0.0872 1.0900 0.2734 0.030 Uiso 1 1 calc R
C3 C -0.0320(2) 0.3942(2) 0.29731(12) 0.0268(5) Uani 1 1 d .
H3A H -0.0106 0.3481 0.3226 0.032 Uiso 1 1 calc R
C44 C 0.4394(2) 0.7476(3) 0.43332(11) 0.0293(6) Uani 1 1 d .
H44A H 0.4666 0.7478 0.4715 0.035 Uiso 1 1 calc R
C7 C -0.0911(2) 0.5298(2) 0.22166(11) 0.0238(5) Uani 1 1 d .
C42 C 0.2538(2) 0.7938(3) 0.47286(12) 0.0305(6) Uani 1 1 d .
C51 C 0.6799(2) 0.6233(3) 0.36368(12) 0.0290(6) Uani 1 1 d .
H51A H 0.6364 0.5894 0.3260 0.035 Uiso 1 1 calc R
C45 C 0.5108(2) 0.7171(2) 0.38984(11) 0.0249(5) Uani 1 1 d .
C58 C 0.4126(2) 0.5261(2) 0.18953(11) 0.0242(5) Uani 1 1 d .
C36 C 0.2364(3) 0.5989(3) 0.06450(13) 0.0332(6) Uani 1 1 d .
H36A H 0.2129 0.5753 0.0991 0.040 Uiso 1 1 calc R
C59 C 0.4815(2) 0.6101(2) 0.15947(12) 0.0275(5) Uani 1 1 d .
H59A H 0.5232 0.5790 0.1290 0.033 Uiso 1 1 calc R
C2 C -0.1534(3) 0.3558(2) 0.26892(12) 0.0293(6) Uani 1 1 d .
C31 C 0.2327(2) 0.7139(3) 0.05617(11) 0.0265(5) Uani 1 1 d .
C57 C 0.4212(2) 0.3958(3) 0.17983(12) 0.0288(6) Uani 1 1 d .
C29 C 0.1744(3) 0.9098(2) 0.09420(11) 0.0279(5) Uani 1 1 d .
H29A H 0.1965 0.9324 0.0592 0.033 Uiso 1 1 calc R
C5 C 0.2213(3) 0.4636(3) 0.34170(14) 0.0358(7) Uani 1 1 d .
H5A H 0.1787 0.4557 0.3761 0.054 Uiso 1 1 calc R
H5B H 0.3118 0.4989 0.3529 0.054 Uiso 1 1 calc R
H5C H 0.2021 0.3807 0.3154 0.054 Uiso 1 1 calc R
C10 C -0.1325(3) 0.7626(3) 0.13764(12) 0.0298(6) Uani 1 1 d .
H10A H -0.2209 0.7174 0.1239 0.045 Uiso 1 1 calc R
H10B H -0.0809 0.7411 0.1078 0.045 Uiso 1 1 calc R
H10C H -0.1192 0.8532 0.1464 0.045 Uiso 1 1 calc R
C41 C 0.2287(3) 0.7070(3) 0.50698(12) 0.0386(7) Uani 1 1 d .
H41A H 0.2623 0.6393 0.4999 0.046 Uiso 1 1 calc R
C11 C -0.1715(2) 0.7631(3) 0.23672(12) 0.0284(6) Uani 1 1 d .
H11A H -0.1772 0.7092 0.2644 0.034 Uiso 1 1 calc R
H11B H -0.2573 0.7513 0.2198 0.034 Uiso 1 1 calc R
C9 C -0.1208(2) 0.5889(2) 0.17456(11) 0.0267(5) Uani 1 1 d .
H9A H -0.0714 0.5698 0.1428 0.032 Uiso 1 1 calc R
H9B H -0.2102 0.5482 0.1595 0.032 Uiso 1 1 calc R
C34 C 0.3068(3) 0.5500(3) -0.02759(14) 0.0428(8) Uani 1 1 d .
H34A H 0.3334 0.4946 -0.0559 0.051 Uiso 1 1 calc R
C21 C 0.6056(2) 0.9875(3) 0.35393(14) 0.0330(6) Uani 1 1 d .
H21A H 0.6599 1.0648 0.3460 0.049 Uiso 1 1 calc R
H21B H 0.6378 0.9179 0.3391 0.049 Uiso 1 1 calc R
H21C H 0.6038 0.9984 0.3956 0.049 Uiso 1 1 calc R
C62 C 0.5801(3) 0.7792(3) 0.07989(13) 0.0341(6) Uani 1 1 d .
H62A H 0.5334 0.6961 0.0600 0.041 Uiso 1 1 calc R
C25 C 0.0643(3) 1.2096(3) 0.04416(13) 0.0398(7) Uani 1 1 d .
H25A H 0.0584 1.2141 0.0050 0.048 Uiso 1 1 calc R
C22 C 0.0811(3) 1.1938(3) 0.15740(13) 0.0406(7) Uani 1 1 d .
H22A H 0.0862 1.1892 0.1966 0.049 Uiso 1 1 calc R
C63 C 0.6584(3) 0.8582(3) 0.05111(14) 0.0436(8) Uani 1 1 d .
H63A H 0.6643 0.8293 0.0114 0.052 Uiso 1 1 calc R
C37 C 0.2054(3) 0.8937(3) 0.48389(13) 0.0403(7) Uani 1 1 d .
H37A H 0.2209 0.9526 0.4604 0.048 Uiso 1 1 calc R
C24 C 0.0409(3) 1.3002(3) 0.08601(14) 0.0389(7) Uani 1 1 d .
H24A H 0.0183 1.3671 0.0759 0.047 Uiso 1 1 calc R
C26 C 0.0965(3) 1.1113(3) 0.05941(13) 0.0347(6) Uani 1 1 d .
H26A H 0.1137 1.0501 0.0303 0.042 Uiso 1 1 calc R
C17 C 0.4632(3) 1.3759(3) 0.43335(13) 0.0398(7) Uani 1 1 d .
H17A H 0.3996 1.4185 0.4392 0.060 Uiso 1 1 calc R
H17B H 0.5302 1.4237 0.4148 0.060 Uiso 1 1 calc R
H17C H 0.4978 1.3700 0.4706 0.060 Uiso 1 1 calc R
C52 C 0.4093(3) 0.3387(3) 0.22573(15) 0.0389(7) Uani 1 1 d .
H52A H 0.3957 0.3825 0.2620 0.047 Uiso 1 1 calc R
C50 C 0.7906(3) 0.6004(3) 0.37708(14) 0.0355(6) Uani 1 1 d .
H50A H 0.8217 0.5498 0.3486 0.043 Uiso 1 1 calc R
C33 C 0.3011(4) 0.6623(4) -0.03715(14) 0.0492(9) Uani 1 1 d .
H33A H 0.3220 0.6837 -0.0725 0.059 Uiso 1 1 calc R
C65 C 0.7175(3) 1.0230(3) 0.13764(16) 0.0436(8) Uani 1 1 d .
H65A H 0.7651 1.1059 0.1576 0.052 Uiso 1 1 calc R
C49 C 0.8564(3) 0.6508(3) 0.43177(15) 0.0424(8) Uani 1 1 d .
H49A H 0.9323 0.6351 0.4409 0.051 Uiso 1 1 calc R
C56 C 0.4419(3) 0.3313(3) 0.12748(14) 0.0396(7) Uani 1 1 d .
H56A H 0.4516 0.3697 0.0958 0.047 Uiso 1 1 calc R
C35 C 0.2742(3) 0.5183(3) 0.02275(14) 0.0407(7) Uani 1 1 d .
H35A H 0.2774 0.4403 0.0292 0.049 Uiso 1 1 calc R
C23 C 0.0509(4) 1.2925(3) 0.14286(15) 0.0468(8) Uani 1 1 d .
H23A H 0.0369 1.3556 0.1721 0.056 Uiso 1 1 calc R
C38 C 0.1340(3) 0.9069(4) 0.52959(15) 0.0537(10) Uani 1 1 d .
H38A H 0.1026 0.9762 0.5379 0.064 Uiso 1 1 calc R
C47 C 0.6989(3) 0.7468(3) 0.45992(13) 0.0352(7) Uani 1 1 d .
H47A H 0.6680 0.7973 0.4886 0.042 Uiso 1 1 calc R
C54 C 0.4367(3) 0.1534(3) 0.16694(18) 0.0474(9) Uani 1 1 d .
H54A H 0.4419 0.0710 0.1626 0.057 Uiso 1 1 calc R
C40 C 0.1547(3) 0.7188(4) 0.55147(14) 0.0517(10) Uani 1 1 d .
H40A H 0.1359 0.6580 0.5739 0.062 Uiso 1 1 calc R
C66 C 0.6366(3) 0.9446(3) 0.16631(14) 0.0351(6) Uani 1 1 d .
H66A H 0.6271 0.9755 0.2054 0.042 Uiso 1 1 calc R
C64 C 0.7285(3) 0.9802(3) 0.08034(15) 0.0445(8) Uani 1 1 d .
H64A H 0.7835 1.0335 0.0608 0.053 Uiso 1 1 calc R
C1 C -0.2522(3) 0.2448(3) 0.28076(15) 0.0432(8) Uani 1 1 d .
H1A H -0.2841 0.2711 0.3171 0.065 Uiso 1 1 calc R
H1B H -0.2154 0.1785 0.2835 0.065 Uiso 1 1 calc R
H1C H -0.3209 0.2128 0.2493 0.065 Uiso 1 1 calc R
C39 C 0.1091(3) 0.8188(4) 0.56268(15) 0.0618(12) Uani 1 1 d .
H39A H 0.0598 0.8277 0.5935 0.074 Uiso 1 1 calc R
C32 C 0.2648(3) 0.7442(3) 0.00451(13) 0.0408(7) Uani 1 1 d .
H32A H 0.2619 0.8219 -0.0023 0.049 Uiso 1 1 calc R
C55 C 0.4486(3) 0.2095(3) 0.12101(17) 0.0485(9) Uani 1 1 d .
H55A H 0.4614 0.1651 0.0848 0.058 Uiso 1 1 calc R
C48 C 0.8099(3) 0.7242(4) 0.47270(14) 0.0469(8) Uani 1 1 d .
H48A H 0.8546 0.7596 0.5101 0.056 Uiso 1 1 calc R
C53 C 0.4169(3) 0.2189(3) 0.21948(17) 0.0472(8) Uani 1 1 d .
H53A H 0.4086 0.1810 0.2514 0.057 Uiso 1 1 calc R
C67 C 0.0202(2) 0.8652(3) 0.34218(11) 0.0265(5) Uani 1 1 d .
H67A H -0.0165 0.9094 0.3727 0.040 Uiso 1 1 calc R
H67B H 0.1063 0.8739 0.3561 0.040 Uiso 1 1 calc R
H67C H -0.0292 0.7762 0.3313 0.040 Uiso 1 1 calc R

loop_
_atom_site_aniso_label
_atom_site_aniso_U_11
_atom_site_aniso_U_22
_atom_site_aniso_U_33
_atom_site_aniso_U_23
_atom_site_aniso_U_13
_atom_site_aniso_U_12
Y1 0.01984(11) 0.02258(13) 0.01981(12) 0.00723(9) 0.00397(8) 0.00917(9)
Co2 0.02184(16) 0.02084(17) 0.01728(15) 0.00582(13) 0.00202(12) 0.00945(13)
O5 0.0230(8) 0.0182(8) 0.0188(8) 0.0015(7) 0.0012(6) 0.0084(7)
O14 0.0231(8) 0.0269(9) 0.0304(9) 0.0147(8) 0.0018(7) 0.0090(7)
O10 0.0278(9) 0.0251(9) 0.0306(10) 0.0055(8) 0.0109(8) 0.0104(7)
O11 0.0253(9) 0.0318(10) 0.0224(9) 0.0083(8) 0.0033(7) 0.0121(8)
O7 0.0341(10) 0.0252(9) 0.0204(8) 0.0084(7) 0.0028(7) 0.0133(8)
O6 0.0231(9) 0.0309(10) 0.0263(9) 0.0049(8) 0.0012(7) 0.0112(7)
O13 0.0197(8) 0.0208(8) 0.0256(9) 0.0107(7) 0.0015(7) 0.0052(7)
O8 0.0371(10) 0.0283(9) 0.0213(9) 0.0077(8) 0.0081(8) 0.0163(8)
O9 0.0315(10) 0.0264(9) 0.0258(9) 0.0079(8) 0.0116(8) 0.0110(8)
O12 0.0261(9) 0.0333(10) 0.0227(9) 0.0083(8) 0.0054(7) 0.0161(8)
C4 0.0219(11) 0.0223(12) 0.0224(11) 0.0060(10) 0.0042(9) 0.0077(9)
N3 0.0233(10) 0.0257(10) 0.0190(9) 0.0054(8) 0.0028(8) 0.0123(8)
C14 0.0311(12) 0.0211(12) 0.0172(11) 0.0054(9) 0.0012(9) 0.0106(10)
C6 0.0243(11) 0.0207(11) 0.0205(11) 0.0053(9) 0.0048(9) 0.0092(9)
C20 0.0277(12) 0.0207(11) 0.0161(10) 0.0066(9) 0.0023(9) 0.0083(10)
C16 0.0460(16) 0.0197(12) 0.0214(12) 0.0053(10) 0.0003(11) 0.0070(11)
N4 0.0225(10) 0.0260(11) 0.0233(10) 0.0068(9) -0.0009(8) 0.0089(8)
C15 0.0429(15) 0.0222(12) 0.0205(12) 0.0057(10) 0.0040(11) 0.0141(11)
C19 0.0271(12) 0.0213(12) 0.0230(12) 0.0064(10) 0.0034(10) 0.0072(10)
C28 0.0260(12) 0.0245(12) 0.0225(12) 0.0080(10) 0.0010(10) 0.0075(10)
C61 0.0235(12) 0.0327(14) 0.0301(13) 0.0139(11) 0.0067(10) 0.0133(11)
C30 0.0257(12) 0.0247(12) 0.0211(11) 0.0047(10) 0.0030(9) 0.0089(10)
C8 0.0238(12) 0.0261(13) 0.0319(14) 0.0058(11) 0.0013(10) 0.0023(10)
C46 0.0218(11) 0.0281(13) 0.0294(13) 0.0128(11) 0.0050(10) 0.0082(10)
C60 0.0225(11) 0.0301(13) 0.0247(12) 0.0085(11) 0.0023(10) 0.0103(10)
C18 0.0308(13) 0.0267(13) 0.0253(13) 0.0074(11) -0.0017(10) 0.0041(11)
C43 0.0225(11) 0.0296(13) 0.0249(12) 0.0060(11) 0.0031(10) 0.0094(10)
C12 0.0253(12) 0.0362(15) 0.0309(14) 0.0075(12) 0.0060(10) 0.0178(11)
C27 0.0278(12) 0.0222(12) 0.0265(12) 0.0092(10) 0.0029(10) 0.0082(10)
C13 0.0329(13) 0.0238(12) 0.0221(12) 0.0045(10) 0.0054(10) 0.0157(11)
C3 0.0307(13) 0.0249(13) 0.0278(13) 0.0127(11) 0.0065(10) 0.0080(11)
C44 0.0284(13) 0.0435(16) 0.0212(12) 0.0112(12) 0.0045(10) 0.0163(12)
C7 0.0254(12) 0.0228(12) 0.0223(12) 0.0039(10) 0.0002(9) 0.0073(10)
C42 0.0208(12) 0.0455(16) 0.0247(13) 0.0040(12) 0.0017(10) 0.0131(11)
C51 0.0266(13) 0.0326(14) 0.0303(14) 0.0096(12) 0.0041(11) 0.0114(11)
C45 0.0234(12) 0.0269(13) 0.0282(13) 0.0123(11) 0.0034(10) 0.0092(10)
C58 0.0209(11) 0.0247(12) 0.0257(12) 0.0039(10) 0.0006(9) 0.0069(10)
C36 0.0383(15) 0.0299(14) 0.0330(15) 0.0054(12) 0.0069(12) 0.0140(12)
C59 0.0276(13) 0.0287(13) 0.0271(13) 0.0049(11) 0.0094(10) 0.0103(11)
C2 0.0308(13) 0.0241(13) 0.0292(13) 0.0080(11) 0.0048(11) 0.0015(11)
C31 0.0284(13) 0.0298(13) 0.0217(12) 0.0026(10) 0.0030(10) 0.0119(11)
C57 0.0246(12) 0.0278(13) 0.0343(14) 0.0063(11) 0.0042(11) 0.0093(10)
C29 0.0377(14) 0.0276(13) 0.0224(12) 0.0094(11) 0.0078(11) 0.0131(11)
C5 0.0327(14) 0.0354(15) 0.0465(17) 0.0260(14) 0.0006(13) 0.0105(12)
C10 0.0291(13) 0.0350(15) 0.0278(13) 0.0110(12) -0.0051(11) 0.0128(11)
C41 0.0311(14) 0.061(2) 0.0252(14) 0.0129(14) 0.0065(11) 0.0140(14)
C11 0.0204(11) 0.0353(14) 0.0314(14) 0.0101(12) 0.0051(10) 0.0099(11)
C9 0.0262(12) 0.0256(13) 0.0253(12) 0.0053(10) -0.0046(10) 0.0051(10)
C34 0.0488(18) 0.0451(18) 0.0319(16) -0.0066(14) 0.0066(14) 0.0215(15)
C21 0.0190(12) 0.0318(14) 0.0473(17) 0.0162(13) 0.0011(11) 0.0025(10)
C62 0.0317(14) 0.0428(17) 0.0309(14) 0.0123(13) 0.0051(12) 0.0134(13)
C25 0.058(2) 0.0394(17) 0.0298(15) 0.0154(13) 0.0030(14) 0.0216(15)
C22 0.066(2) 0.0386(17) 0.0271(14) 0.0103(13) 0.0081(14) 0.0292(16)
C63 0.0446(18) 0.065(2) 0.0300(15) 0.0237(16) 0.0113(13) 0.0205(16)
C37 0.0332(15) 0.059(2) 0.0281(14) -0.0033(14) 0.0001(12) 0.0232(14)
C24 0.0493(18) 0.0322(15) 0.0431(17) 0.0173(14) 0.0051(14) 0.0186(14)
C26 0.0491(17) 0.0318(15) 0.0290(14) 0.0114(12) 0.0083(13) 0.0177(13)
C17 0.057(2) 0.0220(14) 0.0337(16) 0.0024(12) -0.0038(14) 0.0063(13)
C52 0.0391(16) 0.0377(16) 0.0469(18) 0.0157(14) 0.0132(14) 0.0170(13)
C50 0.0307(14) 0.0433(17) 0.0428(17) 0.0174(14) 0.0136(13) 0.0204(13)
C33 0.068(2) 0.064(2) 0.0270(15) 0.0096(15) 0.0160(15) 0.037(2)
C65 0.0462(18) 0.0371(17) 0.053(2) 0.0200(15) 0.0184(16) 0.0122(14)
C49 0.0247(13) 0.065(2) 0.0481(19) 0.0254(17) 0.0055(13) 0.0210(14)
C56 0.0486(18) 0.0339(16) 0.0364(16) 0.0044(13) 0.0042(14) 0.0161(14)
C35 0.0471(18) 0.0300(15) 0.0433(18) -0.0006(13) 0.0077(14) 0.0155(14)
C23 0.076(2) 0.0352(17) 0.0413(18) 0.0112(14) 0.0124(17) 0.0325(17)
C38 0.0383(17) 0.083(3) 0.0353(17) -0.0118(18) 0.0002(14) 0.0314(18)
C47 0.0258(13) 0.0495(18) 0.0297(14) 0.0082(13) 0.0014(11) 0.0121(13)
C54 0.0374(17) 0.0279(16) 0.078(3) 0.0116(17) -0.0007(17) 0.0130(13)
C40 0.0338(16) 0.089(3) 0.0268(15) 0.0136(17) 0.0088(13) 0.0097(18)
C66 0.0385(15) 0.0342(15) 0.0378(16) 0.0144(13) 0.0131(13) 0.0138(13)
C64 0.0436(18) 0.054(2) 0.051(2) 0.0344(17) 0.0202(15) 0.0194(16)
C1 0.0374(16) 0.0349(16) 0.051(2) 0.0184(15) 0.0030(14) -0.0032(13)
C39 0.0309(16) 0.116(4) 0.0266(16) -0.006(2) 0.0058(13) 0.020(2)
C32 0.059(2) 0.0483(19) 0.0274(14) 0.0124(14) 0.0164(14) 0.0316(16)
C55 0.055(2) 0.0361(17) 0.053(2) -0.0008(16) 0.0039(17) 0.0205(16)
C48 0.0289(15) 0.078(2) 0.0357(16) 0.0143(17) -0.0015(13) 0.0197(16)
C53 0.0445(18) 0.0399(18) 0.068(2) 0.0270(17) 0.0144(17) 0.0176(15)
C67 0.0277(12) 0.0326(14) 0.0235(12) 0.0102(11) 0.0079(10) 0.0128(11)

loop_
_atom_type_symbol
_atom_type_description
_atom_type_scat_dispersion_real
_atom_type_scat_dispersion_imag
_atom_type_scat_source
C C 0.0033 0.0016 'International Tables Vol C Tables 4.2.6.8 and 6.1.1.4'
H H 0.0000 0.0000 'International Tables Vol C Tables 4.2.6.8 and 6.1.1.4'
N N 0.0061 0.0033 'International Tables Vol C Tables 4.2.6.8 and 6.1.1.4'
O O 0.0106 0.0060 'International Tables Vol C Tables 4.2.6.8 and 6.1.1.4'
Co Co 0.3494 0.9721 'International Tables Vol C Tables 4.2.6.8 and 6.1.1.4'
Y Y -2.7962 3.5667 'International Tables Vol C Tables 4.2.6.8 and 6.1.1.4'

loop_
_geom_angle_atom_site_label_1
_geom_angle_atom_site_label_2
_geom_angle_atom_site_label_3
_geom_angle
O9 Y1 O13 110.43(7)
O9 Y1 O5 84.67(6)
O13 Y1 O5 69.33(6)
O9 Y1 O10 73.96(6)
O13 Y1 O10 89.26(6)
O5 Y1 O10 142.32(6)
O9 Y1 O11 94.49(7)
O13 Y1 O11 147.39(6)
O5 Y1 O11 135.97(6)
O10 Y1 O11 77.46(7)
O9 Y1 O12 143.99(7)
O13 Y1 O12 94.84(6)
O5 Y1 O12 80.69(6)
O10 Y1 O12 133.45(7)
O11 Y1 O12 74.51(6)
O9 Y1 O14 144.20(6)
O13 Y1 O14 63.65(6)
O5 Y1 O14 120.79(6)
O10 Y1 O14 70.76(6)
O11 Y1 O14 83.80(6)
O12 Y1 O14 69.90(6)
O9 Y1 O6 71.94(6)
O13 Y1 O6 131.53(6)
O5 Y1 O6 62.62(6)
O10 Y1 O6 133.88(6)
O11 Y1 O6 75.26(6)
O12 Y1 O6 72.10(6)
O14 Y1 O6 140.27(6)
O9 Y1 Co2 88.77(5)
O13 Y1 Co2 37.18(4)
O5 Y1 Co2 34.92(4)
O10 Y1 Co2 112.52(5)
O11 Y1 Co2 170.02(5)
O12 Y1 Co2 97.38(4)
O14 Y1 Co2 99.04(4)
O6 Y1 Co2 96.89(4)
O8 Co2 O5 100.91(7)
O8 Co2 O7 87.60(7)
O5 Co2 O7 101.77(7)
O8 Co2 O13 82.63(7)
O5 Co2 O13 76.51(6)
O7 Co2 O13 169.52(7)
O8 Co2 N4 96.04(8)
O5 Co2 N4 155.84(8)
O7 Co2 N4 95.98(8)
O13 Co2 N4 88.84(7)
O8 Co2 N3 174.50(8)
O5 Co2 N3 82.76(7)
O7 Co2 N3 87.63(7)
O13 Co2 N3 102.30(7)
N4 Co2 N3 81.73(8)
O8 Co2 Y1 80.60(5)
O5 Co2 Y1 39.62(5)
O7 Co2 Y1 134.34(5)
O13 Co2 Y1 40.07(4)
N4 Co2 Y1 128.91(6)
N3 Co2 Y1 104.73(5)
C20 O5 Co2 128.34(15)
C20 O5 Y1 122.99(14)
Co2 O5 Y1 105.46(7)
C4 O14 C5 116.1(2)
C4 O14 Y1 116.63(14)
C5 O14 Y1 125.14(15)
C58 O10 Y1 136.23(17)
C45 O11 Y1 136.58(17)
C28 O7 Co2 128.02(17)
C19 O6 C21 116.7(2)
C19 O6 Y1 112.87(14)
C21 O6 Y1 125.82(15)
C6 O13 Co2 127.32(15)
C6 O13 Y1 128.27(15)
Co2 O13 Y1 102.75(7)
C30 O8 Co2 129.52(17)
C60 O9 Y1 136.61(17)
C43 O12 Y1 132.95(17)
C3 C4 O14 125.0(2)
C3 C4 C6 121.8(2)
O14 C4 C6 113.1(2)
C67 N3 C13 110.36(19)
C67 N3 C12 110.1(2)
C13 N3 C12 109.76(19)
C67 N3 Co2 113.88(15)
C13 N3 Co2 108.72(15)
C12 N3 Co2 103.79(15)
C20 C14 C15 118.4(2)
C20 C14 C13 123.3(2)
C15 C14 C13 118.2(2)
O13 C6 C7 123.9(2)
O13 C6 C4 118.0(2)
C7 C6 C4 118.1(2)
O5 C20 C14 124.6(2)
O5 C20 C19 117.3(2)
C14 C20 C19 118.1(2)
C15 C16 C18 118.1(2)
C15 C16 C17 121.2(3)
C18 C16 C17 120.6(3)
C9 N4 C10 106.71(19)
C9 N4 C11 111.7(2)
C10 N4 C11 109.8(2)
C9 N4 Co2 112.39(15)
C10 N4 Co2 107.77(16)
C11 N4 Co2 108.35(15)
C16 C15 C14 122.9(3)
C18 C19 O6 125.5(2)
C18 C19 C20 122.1(2)
O6 C19 C20 112.4(2)
O7 C28 C29 124.9(2)
O7 C28 C27 115.7(2)
C29 C28 C27 119.4(2)
C66 C61 C62 119.1(3)
C66 C61 C60 118.3(2)
C62 C61 C60 122.6(3)
O8 C30 C29 124.5(2)
O8 C30 C31 115.3(2)
C29 C30 C31 120.1(2)
C2 C8 C7 121.8(2)
C51 C46 C47 118.9(2)
C51 C46 C45 119.4(2)
C47 C46 C45 121.8(2)
O9 C60 C59 124.5(2)
O9 C60 C61 115.9(2)
C59 C60 C61 119.3(2)
C19 C18 C16 119.9(3)
O12 C43 C44 125.5(2)
O12 C43 C42 116.6(2)
C44 C43 C42 117.8(2)
N3 C12 C11 110.5(2)
C26 C27 C22 117.7(3)
C26 C27 C28 122.9(2)
C22 C27 C28 119.4(2)
N3 C13 C14 114.7(2)
C4 C3 C2 120.1(2)
C45 C44 C43 123.7(2)
C6 C7 C8 119.6(2)
C6 C7 C9 120.7(2)
C8 C7 C9 119.3(2)
C37 C42 C41 119.5(3)
C37 C42 C43 120.0(3)
C41 C42 C43 120.4(3)
C50 C51 C46 120.4(3)
O11 C45 C44 124.1(2)
O11 C45 C46 116.2(2)
C44 C45 C46 119.6(2)
O10 C58 C59 123.8(2)
O10 C58 C57 115.9(2)
C59 C58 C57 120.2(2)
C35 C36 C31 120.5(3)
C58 C59 C60 123.2(2)
C8 C2 C3 118.5(2)
C8 C2 C1 121.5(3)
C3 C2 C1 120.0(3)
C36 C31 C32 118.2(3)
C36 C31 C30 118.1(2)
C32 C31 C30 123.6(3)
C56 C57 C52 118.9(3)
C56 C57 C58 122.9(3)
C52 C57 C58 118.2(3)
C28 C29 C30 125.0(2)
C42 C41 C40 120.5(3)
N4 C11 C12 109.6(2)
N4 C9 C7 116.6(2)
C35 C34 C33 119.8(3)
C63 C62 C61 120.3(3)
C24 C25 C26 119.9(3)
C23 C22 C27 121.3(3)
C62 C63 C64 120.2(3)
C42 C37 C38 119.8(4)
C25 C24 C23 119.2(3)
C27 C26 C25 121.4(3)
C53 C52 C57 120.8(3)
C51 C50 C49 120.6(3)
C34 C33 C32 120.2(3)
C64 C65 C66 120.1(3)
C48 C49 C50 119.0(3)
C57 C56 C55 120.2(3)
C34 C35 C36 120.5(3)
C22 C23 C24 120.4(3)
C39 C38 C37 119.8(4)
C48 C47 C46 120.3(3)
C55 C54 C53 119.2(3)
C39 C40 C41 119.6(4)
C61 C66 C65 120.5(3)
C65 C64 C63 119.8(3)
C40 C39 C38 120.8(3)
C33 C32 C31 120.7(3)
C54 C55 C56 120.4(3)
C49 C48 C47 120.9(3)
C52 C53 C54 120.4(3)

loop_
_geom_bond_atom_site_label_1
_geom_bond_atom_site_label_2
_geom_bond_distance
Y1 O9 2.2662(18)
Y1 O13 2.2693(17)
Y1 O5 2.2747(17)
Y1 O10 2.2865(18)
Y1 O11 2.2868(18)
Y1 O12 2.3249(18)
Y1 O14 2.5989(18)
Y1 O6 2.6256(18)
Y1 Co2 3.4383(5)
Co2 O8 2.0223(18)
Co2 O5 2.0422(17)
Co2 O7 2.0511(18)
Co2 O13 2.1303(17)
Co2 N4 2.184(2)
Co2 N3 2.199(2)
O5 C20 1.344(3)
O14 C4 1.383(3)
O14 C5 1.422(3)
O10 C58 1.266(3)
O11 C45 1.274(3)
O7 C28 1.272(3)
O6 C19 1.390(3)
O6 C21 1.427(3)
O13 C6 1.335(3)
O8 C30 1.266(3)
O9 C60 1.269(3)
O12 C43 1.268(3)
C4 C3 1.382(3)
C4 C6 1.411(3)
N3 C67 1.473(3)
N3 C13 1.479(3)
N3 C12 1.480(3)
C14 C20 1.396(3)
C14 C15 1.407(3)
C14 C13 1.512(3)
C6 C7 1.397(3)
C20 C19 1.414(3)
C16 C15 1.384(4)
C16 C18 1.394(4)
C16 C17 1.516(4)
N4 C9 1.483(3)
N4 C10 1.484(3)
N4 C11 1.487(3)
C19 C18 1.376(4)
C28 C29 1.403(4)
C28 C27 1.505(4)
C61 C66 1.392(4)
C61 C62 1.399(4)
C61 C60 1.497(4)
C30 C29 1.411(4)
C30 C31 1.506(3)
C8 C2 1.393(4)
C8 C7 1.403(4)
C46 C51 1.390(4)
C46 C47 1.396(4)
C46 C45 1.502(3)
C60 C59 1.409(4)
C43 C44 1.411(4)
C43 C42 1.494(4)
C12 C11 1.519(4)
C27 C26 1.382(4)
C27 C22 1.390(4)
C3 C2 1.398(4)
C44 C45 1.396(4)
C7 C9 1.505(3)
C42 C37 1.392(4)
C42 C41 1.393(4)
C51 C50 1.386(4)
C58 C59 1.398(4)
C58 C57 1.497(4)
C36 C35 1.386(4)
C36 C31 1.389(4)
C2 C1 1.512(4)
C31 C32 1.389(4)
C57 C56 1.383(4)
C57 C52 1.386(4)
C41 C40 1.393(4)
C34 C35 1.367(5)
C34 C33 1.375(5)
C62 C63 1.387(4)
C25 C24 1.380(4)
C25 C26 1.393(4)
C22 C23 1.380(4)
C63 C64 1.398(5)
C37 C38 1.398(4)
C24 C23 1.383(4)
C52 C53 1.381(4)
C50 C49 1.390(4)
C33 C32 1.384(4)
C65 C64 1.380(5)
C65 C66 1.396(4)
C49 C48 1.381(5)
C56 C55 1.399(4)
C38 C39 1.386(6)
C47 C48 1.385(4)
C54 C55 1.379(5)
C54 C53 1.386(5)
C40 C39 1.374(6)
